data_7223253
loop_
_publ_author_name
'Novkovic, Luka'
'Trmcic, Milena'
'Rodi\'c, Marko V'
'Bihelovic, Filip'
'Zlatar, Matija'
'Matovic, Radomir'
'Saicic, Radomir Nikola'

_publ_section_title
;
 Synthesis of Endoperoxides by Domino Reactions of Ketones and Molecular
 Oxygen
;
_journal_name_full 'RSC Adv.'
_journal_paper_doi 10.1039/C5RA13476E
_journal_year 2015
_chemical_absolute_configuration unk
_chemical_compound_source synthetic
_chemical_formula_moiety 'C13 H24 O4'
_chemical_formula_structural 'C13 H24 O4'
_chemical_formula_sum 'C13 H24 O4'
_chemical_formula_weight 244.32
_chemical_melting_point 337(1)
_chemical_name_systematic
;
8-isobutyl-10-methyl-6,7-dioxaspiro[4.5]decane-8,10-diol
;
_chemical_properties_physical Heat-sensitive
_space_group_crystal_system monoclinic
_space_group_IT_number 4
_space_group_name_Hall 'P 2yb'
_space_group_name_H-M_alt 'P 1 21 1'
_symmetry_space_group_name_Hall 'P 2yb'
_symmetry_space_group_name_H-M 'P 1 21 1'
_atom_sites_solution_hydrogens mixed
_atom_sites_solution_primary iterative
_atom_sites_solution_secondary iterative
_audit_creation_date 2013-10-30T12:53:47-00:00
_audit_creation_method 'WinGX routine CIF_UPDATE'
_audit_update_record
;
2015-07-07 deposited with the CCDC.
2015-11-13 downloaded from the CCDC.
;
_cell_angle_alpha 90
_cell_angle_beta 97.322(5)
_cell_angle_gamma 90
_cell_formula_units_Z 4
_cell_length_a 5.8267(3)
_cell_length_b 11.0347(5)
_cell_length_c 21.6517(14)
_cell_measurement_reflns_used 6457
_cell_measurement_temperature 294(2)
_cell_measurement_theta_max 28.938
_cell_measurement_theta_min 3.529
_cell_volume 1380.76(13)
_computing_cell_refinement 'CrysAlisPro (Agilent Technologies, 2013)'
_computing_data_collection 'CrysAlisPro (Agilent Technologies, 2013)'
_computing_data_reduction 'CrysAlisPro (Agilent Technologies, 2013)'
_computing_molecular_graphics 'PLATON (Spek, 2009)'
_computing_publication_material 'SHELXLE (H\"ubschle et al., 2011)'
_computing_structure_refinement 'SHELXL-2013 (Sheldrick, 2008)'
_computing_structure_solution
; SUPERFLIP (Palatinus L. and Chapuis G., 2007) and 
  EDMA (Van Smaalen et al, 2003)
;
_diffrn_ambient_temperature 294(2)
_diffrn_detector 'CCD area detector'
_diffrn_detector_area_resol_mean 16.328
_diffrn_detector_type 'Sapphire3 (Agilent Technologies)'
_diffrn_measured_fraction_theta_full 0.995
_diffrn_measured_fraction_theta_max 0.903
_diffrn_measurement_device '\k-geometry diffractometer'
_diffrn_measurement_device_type 'Gemini S (Agilent Technologies)'
_diffrn_measurement_method '\w scans'
_diffrn_measurement_specimen_support 'glass fiber'
_diffrn_orient_matrix_UB_11 -0.0128104
_diffrn_orient_matrix_UB_12 0.0321675
_diffrn_orient_matrix_UB_13 -0.0141818
_diffrn_orient_matrix_UB_21 0.1167072
_diffrn_orient_matrix_UB_22 0.018114
_diffrn_orient_matrix_UB_23 0.0008734
_diffrn_orient_matrix_UB_31 0.0323108
_diffrn_orient_matrix_UB_32 -0.0526216
_diffrn_orient_matrix_UB_33 -0.0083959
_diffrn_radiation_collimation '0.8 mm'
_diffrn_radiation_monochromator graphite
_diffrn_radiation_probe x-ray
_diffrn_radiation_type MoK\a
_diffrn_radiation_wavelength 0.71073
_diffrn_reflns_av_R_equivalents 0.0275
_diffrn_reflns_av_unetI/netI 0.05
_diffrn_reflns_laue_measured_fraction_full 0.995
_diffrn_reflns_laue_measured_fraction_max 0.903
_diffrn_reflns_limit_h_max 7
_diffrn_reflns_limit_h_min -7
_diffrn_reflns_limit_k_max 15
_diffrn_reflns_limit_k_min -15
_diffrn_reflns_limit_l_max 29
_diffrn_reflns_limit_l_min -29
_diffrn_reflns_number 17130
_diffrn_reflns_point_group_measured_fraction_full 0.991
_diffrn_reflns_point_group_measured_fraction_max 0.865
_diffrn_reflns_theta_full 26.32
_diffrn_reflns_theta_max 29.623
_diffrn_reflns_theta_min 3.392
_diffrn_source 'fine focus sealed X-ray tube'
_diffrn_source_current 50
_diffrn_source_power 2
_diffrn_source_type 'Enhance (Mo) (Agilent Technologies)'
_diffrn_source_voltage 40
_exptl_absorpt_coefficient_mu 0.085
_exptl_absorpt_correction_T_max 1
_exptl_absorpt_correction_T_min 0.79183
_exptl_absorpt_correction_type multi-scan
_exptl_absorpt_process_details
;
 Empirical absorption correction using spherical harmonics,
 implemented in SCALE3 ABSPACK scaling algorithm using CrysAlisPro 
 (Agilent Technologies,2013).
;
_exptl_crystal_colour colourless
_exptl_crystal_density_diffrn 1.175
_exptl_crystal_description plate
_exptl_crystal_F_000 536
_exptl_crystal_size_max 0.54
_exptl_crystal_size_mid 0.32
_exptl_crystal_size_min 0.12
_refine_diff_density_max 0.174
_refine_diff_density_min -0.122
_refine_diff_density_rms 0.028
_refine_ls_extinction_method none
_refine_ls_goodness_of_fit_ref 1.059
_refine_ls_hydrogen_treatment mixed
_refine_ls_matrix_type full
_refine_ls_number_parameters 358
_refine_ls_number_reflns 6726
_refine_ls_number_restraints 58
_refine_ls_restrained_S_all 1.061
_refine_ls_R_factor_all 0.0572
_refine_ls_R_factor_gt 0.0449
_refine_ls_shift/su_max 0.008
_refine_ls_shift/su_mean 0.001
_refine_ls_structure_factor_coef Fsqd
_refine_ls_weighting_details 'w=1/[\s^2^(Fo^2^)+(0.0584P)^2^] where P=(Fo^2^+2Fc^2^)/3'
_refine_ls_weighting_scheme calc
_refine_ls_wR_factor_gt 0.1111
_refine_ls_wR_factor_ref 0.1229
_reflns_number_gt 5378
_reflns_number_total 6726
_reflns_threshold_expression 'I > 2\s(I)'
_cod_data_source_file c5ra13476e2.cif
_cod_data_source_block new
_cod_database_code 7223253

loop_
_space_group_symop_operation_xyz
'x, y, z'
'-x, y+1/2, -z'

loop_
_atom_site_label
_atom_site_type_symbol
_atom_site_fract_x
_atom_site_fract_y
_atom_site_fract_z
_atom_site_U_iso_or_equiv
_atom_site_adp_type
_atom_site_occupancy
_atom_site_calc_flag
_atom_site_disorder_assembly
_atom_site_disorder_group
O1 O 0.0560(3) 0.36693(14) 0.52676(8) 0.0496(4) Uani 1 d . .
C1 C 0.2139(4) 0.2948(2) 0.56886(11) 0.0444(5) Uani 1 d . .
O2 O 0.1386(3) 0.37023(14) 0.46547(8) 0.0531(4) Uani 1 d . .
C2 C 0.1256(5) 0.3168(2) 0.63151(12) 0.0561(6) Uani 1 d . .
H2A H -0.0221 0.3586 0.6256 0.067 Uiso 0.428(16) calc A 1
H2B H 0.1067 0.2407 0.6527 0.067 Uiso 0.428(16) calc A 1
H2C H -0.04 0.3312 0.6258 0.067 Uiso 0.572(16) calc A 2
H2D H 0.1585 0.2477 0.6589 0.067 Uiso 0.572(16) calc A 2
O3 O -0.0437(3) 0.12915(17) 0.54949(10) 0.0537(5) Uani 1 d . .
H3 H -0.054(6) 0.062(4) 0.5427(15) 0.080(12) Uiso 1 d . .
C3A C 0.308(4) 0.3946(17) 0.6689(8) 0.084(6) Uani 0.428(16) d A 1
H3AA H 0.2373 0.4571 0.6916 0.101 Uiso 0.428(16) calc A 1
H3AB H 0.4083 0.3456 0.6983 0.101 Uiso 0.428(16) calc A 1
C3B C 0.256(2) 0.4290(9) 0.6585(6) 0.068(3) Uani 0.572(16) d A 2
H3BA H 0.2571 0.4336 0.7033 0.082 Uiso 0.572(16) calc A 2
H3BB H 0.1893 0.5028 0.6395 0.082 Uiso 0.572(16) calc A 2
C4A C 0.444(2) 0.4503(9) 0.6206(6) 0.068(3) Uani 0.428(16) d A 1
H4AA H 0.3639 0.5197 0.6006 0.081 Uiso 0.428(16) calc A 1
H4AB H 0.5973 0.4752 0.6392 0.081 Uiso 0.428(16) calc A 1
C4B C 0.5005(15) 0.4055(13) 0.6408(5) 0.080(3) Uani 0.572(16) d A 2
H4BA H 0.5869 0.4806 0.6404 0.096 Uiso 0.572(16) calc A 2
H4BB H 0.5856 0.3499 0.6699 0.096 Uiso 0.572(16) calc A 2
O4 O -0.1420(3) 0.22756(19) 0.43039(10) 0.0616(5) Uani 1 d . .
H4 H -0.177(6) 0.198(4) 0.4641(16) 0.084(12) Uiso 1 d . .
C5 C 0.4580(5) 0.3501(3) 0.57564(14) 0.0601(7) Uani 1 d . .
H5A H 0.5737 0.291 0.5917 0.072 Uiso 0.428(16) calc A 1
H5B H 0.495 0.3804 0.536 0.072 Uiso 0.428(16) calc A 1
H5C H 0.5722 0.288 0.5709 0.072 Uiso 0.572(16) calc A 2
H5D H 0.4678 0.4119 0.5442 0.072 Uiso 0.572(16) calc A 2
O5 O 0.0611(3) 0.02150(14) 0.04253(8) 0.0525(4) Uani 1 d . .
O6 O 0.1590(3) 0.00515(14) -0.01586(8) 0.0564(5) Uani 1 d . .
C6 C 0.1950(4) 0.16333(19) 0.54529(11) 0.0437(5) Uani 1 d . .
C7 C 0.3580(5) 0.0760(3) 0.58387(14) 0.0644(7) Uani 1 d . .
H7A H 0.324 -0.0055 0.5702 0.097 Uiso 1 calc . .
H7B H 0.3374 0.0833 0.627 0.097 Uiso 1 calc . .
H7C H 0.5151 0.0952 0.5787 0.097 Uiso 1 calc . .
H7 H -0.076(5) 0.328(3) 0.0390(14) 0.069(10) Uiso 1 d . .
O7 O -0.0583(3) 0.26023(16) 0.04548(9) 0.0519(5) Uani 1 d . .
O8 O -0.1207(4) 0.13671(18) -0.06563(11) 0.0619(5) Uani 1 d . .
H8 H -0.166(9) 0.168(5) -0.035(2) 0.14(2) Uiso 1 d . .
C8 C 0.2360(4) 0.1602(2) 0.47760(11) 0.0474(6) Uani 1 d . .
H8A H 0.1993 0.0797 0.4612 0.057 Uiso 1 calc . .
H8B H 0.3989 0.1746 0.4753 0.057 Uiso 1 calc . .
C24 C 0.2601(6) 0.1767(3) -0.15751(15) 0.0704(8) Uani 1 d . .
H24 H 0.3579 0.2374 -0.1339 0.085 Uiso 1 calc . .
C25 C 0.0430(7) 0.2399(4) -0.18759(19) 0.0999(12) Uani 1 d . .
H25A H -0.0379 0.2743 -0.1558 0.15 Uiso 1 calc . .
H25B H -0.0552 0.1823 -0.2114 0.15 Uiso 1 calc . .
H25C H 0.0846 0.303 -0.2146 0.15 Uiso 1 calc . .
C26 C 0.3930(7) 0.1261(5) -0.20709(17) 0.0994(12) Uani 1 d . .
H26A H 0.5246 0.0817 -0.1878 0.149 Uiso 1 calc . .
H26B H 0.4444 0.1915 -0.2312 0.149 Uiso 1 calc . .
H26C H 0.2946 0.0731 -0.2338 0.149 Uiso 1 calc . .
C23 C 0.2111(6) 0.0761(3) -0.11252(13) 0.0648(7) Uani 1 d . .
H23A H 0.102 0.0201 -0.1348 0.078 Uiso 1 calc . .
H23B H 0.3539 0.032 -0.1007 0.078 Uiso 1 calc . .
C22 C 0.1156(4) 0.1146(2) -0.05330(12) 0.0494(6) Uani 1 d . .
C21 C 0.2458(4) 0.2174(2) -0.01721(12) 0.0480(6) Uani 1 d . .
H21A H 0.2108 0.2929 -0.0393 0.058 Uiso 1 calc . .
H21B H 0.4108 0.2031 -0.0152 0.058 Uiso 1 calc . .
C20 C 0.3293(5) 0.3279(2) 0.08399(16) 0.0649(8) Uani 1 d . .
H20A H 0.4903 0.3088 0.0846 0.097 Uiso 1 calc . .
H20B H 0.2928 0.3325 0.1259 0.097 Uiso 1 calc . .
H20C H 0.297 0.4044 0.0636 0.097 Uiso 1 calc . .
C19 C 0.1833(4) 0.22970(19) 0.04891(12) 0.0456(5) Uani 1 d . .
C18 C 0.4556(4) 0.0564(2) 0.09619(14) 0.0609(7) Uani 1 d . .
H18A H 0.467 -0.0238 0.0785 0.073 Uiso 0.339(16) calc B 1
H18B H 0.5638 0.1095 0.079 0.073 Uiso 0.339(16) calc B 1
H18C H 0.498 0.0083 0.0619 0.073 Uiso 0.661(16) calc B 2
H18D H 0.5658 0.122 0.1047 0.073 Uiso 0.661(16) calc B 2
C9 C 0.0949(5) 0.2522(2) 0.43668(12) 0.0490(6) Uani 1 d . .
C10 C 0.1790(5) 0.2665(3) 0.37329(12) 0.0630(7) Uani 1 d . .
H10A H 0.3341 0.3 0.3799 0.076 Uiso 1 calc . .
H10B H 0.1909 0.1862 0.3557 0.076 Uiso 1 calc . .
C11 C 0.0367(6) 0.3438(3) 0.32528(13) 0.0719(8) Uani 1 d . .
H11 H -0.0303 0.4114 0.3462 0.086 Uiso 1 calc . .
C12 C 0.1918(8) 0.3941(5) 0.2796(2) 0.1129(15) Uani 1 d . .
H12A H 0.0981 0.433 0.2456 0.169 Uiso 1 calc . .
H12B H 0.2771 0.329 0.2638 0.169 Uiso 1 calc . .
H12C H 0.2978 0.4519 0.3005 0.169 Uiso 1 calc . .
C13 C -0.1546(7) 0.2727(5) 0.28887(19) 0.1124(14) Uani 1 d . .
H13A H -0.2401 0.3244 0.2586 0.169 Uiso 1 calc . .
H13B H -0.2563 0.2416 0.3167 0.169 Uiso 1 calc . .
H13C H -0.0898 0.2065 0.2681 0.169 Uiso 1 calc . .
C15 C 0.1047(5) 0.1001(3) 0.14313(13) 0.0610(7) Uani 1 d . .
H15A H 0.0612 0.1805 0.1555 0.073 Uiso 1 calc . .
H15B H -0.0314 0.0487 0.1392 0.073 Uiso 1 calc . .
C14 C 0.2066(4) 0.1055(2) 0.08154(12) 0.0467(5) Uani 1 d . .
C16 C 0.2922(6) 0.0481(4) 0.19065(16) 0.0875(10) Uani 1 d . .
H16A H 0.3021 0.0948 0.2288 0.105 Uiso 0.428(16) calc A 1
H16B H 0.2544 -0.0349 0.2001 0.105 Uiso 0.428(16) calc A 1
H16C H 0.377 0.1122 0.2142 0.105 Uiso 0.572(16) calc A 2
H16D H 0.2266 -0.0055 0.2193 0.105 Uiso 0.572(16) calc A 2
C17A C 0.5085(18) 0.051(3) 0.1667(5) 0.094(7) Uani 0.339(16) d B 1
H17A H 0.5986 -0.0202 0.1794 0.113 Uiso 0.339(16) calc B 1
H17B H 0.5961 0.1224 0.1821 0.113 Uiso 0.339(16) calc B 1
C17B C 0.4455(13) -0.0201(6) 0.1529(3) 0.075(2) Uani 0.661(16) d B 2
H17C H 0.3813 -0.0993 0.1415 0.091 Uiso 0.661(16) calc B 2
H17D H 0.5985 -0.0304 0.1757 0.091 Uiso 0.661(16) calc B 2

loop_
_atom_site_aniso_label
_atom_site_aniso_U_11
_atom_site_aniso_U_22
_atom_site_aniso_U_33
_atom_site_aniso_U_23
_atom_site_aniso_U_13
_atom_site_aniso_U_12
O1 0.0569(11) 0.0378(8) 0.0549(9) -0.0030(7) 0.0101(8) 0.0095(7)
C1 0.0424(13) 0.0397(11) 0.0516(13) 0.0008(10) 0.0077(10) -0.0044(9)
O2 0.0681(12) 0.0369(8) 0.0558(10) 0.0033(7) 0.0140(9) 0.0019(8)
C2 0.0561(15) 0.0592(15) 0.0542(15) -0.0038(12) 0.0119(12) -0.0071(12)
O3 0.0447(10) 0.0394(10) 0.0796(13) -0.0031(8) 0.0184(9) -0.0091(7)
C3A 0.118(12) 0.066(9) 0.068(7) -0.001(6) 0.013(7) -0.036(9)
C3B 0.105(6) 0.053(5) 0.049(4) -0.009(4) 0.016(4) -0.010(4)
C4A 0.059(5) 0.054(5) 0.082(7) -0.004(4) -0.021(5) -0.012(4)
C4B 0.057(4) 0.102(8) 0.078(5) -0.026(5) -0.002(4) -0.025(4)
O4 0.0475(11) 0.0689(12) 0.0673(13) -0.0028(10) 0.0034(10) 0.0002(9)
C5 0.0483(14) 0.0622(15) 0.0695(17) 0.0001(14) 0.0063(12) -0.0158(12)
O5 0.0555(11) 0.0352(8) 0.0674(11) 0.0015(8) 0.0103(9) -0.0088(8)
O6 0.0724(12) 0.0312(8) 0.0665(11) -0.0020(8) 0.0128(9) -0.0023(8)
C6 0.0348(11) 0.0365(11) 0.0605(14) 0.0018(10) 0.0089(10) 0.0001(9)
C7 0.0593(17) 0.0544(15) 0.0810(19) 0.0180(14) 0.0145(15) 0.0107(13)
O7 0.0425(10) 0.0344(9) 0.0795(13) 0.0051(8) 0.0104(8) 0.0067(7)
O8 0.0524(11) 0.0571(11) 0.0740(13) 0.0000(10) -0.0005(10) -0.0056(8)
C8 0.0448(13) 0.0379(11) 0.0609(14) -0.0015(10) 0.0118(11) 0.0045(10)
C24 0.0739(19) 0.0649(17) 0.0748(19) 0.0000(15) 0.0181(15) -0.0016(15)
C25 0.101(3) 0.096(3) 0.107(3) 0.034(2) 0.031(2) 0.028(2)
C26 0.091(3) 0.128(3) 0.085(2) 0.008(2) 0.031(2) 0.015(2)
C23 0.0783(19) 0.0505(14) 0.0677(17) -0.0005(13) 0.0173(15) 0.0068(14)
C22 0.0501(14) 0.0336(10) 0.0647(15) 0.0013(10) 0.0085(11) -0.0017(10)
C21 0.0436(12) 0.0329(10) 0.0688(15) 0.0052(10) 0.0117(11) -0.0013(10)
C20 0.0573(16) 0.0423(13) 0.093(2) -0.0117(13) 0.0030(15) -0.0088(12)
C19 0.0381(12) 0.0292(10) 0.0692(15) -0.0035(10) 0.0059(11) 0.0001(9)
C18 0.0433(14) 0.0518(14) 0.086(2) 0.0070(13) 0.0016(13) 0.0085(11)
C9 0.0494(14) 0.0436(12) 0.0544(14) -0.0068(10) 0.0084(11) 0.0033(10)
C10 0.0684(18) 0.0616(16) 0.0606(16) -0.0028(14) 0.0148(14) 0.0099(14)
C11 0.091(2) 0.0673(17) 0.0584(16) 0.0018(14) 0.0131(16) 0.0117(17)
C12 0.125(4) 0.121(4) 0.094(3) 0.034(3) 0.018(2) -0.005(3)
C13 0.097(3) 0.142(4) 0.092(3) 0.014(3) -0.011(2) -0.004(3)
C15 0.0589(16) 0.0576(16) 0.0667(16) 0.0070(13) 0.0092(13) 0.0050(13)
C14 0.0384(12) 0.0369(11) 0.0639(14) -0.0005(10) 0.0029(11) -0.0005(9)
C16 0.082(2) 0.102(3) 0.076(2) 0.017(2) 0.0002(18) 0.011(2)
C17A 0.047(6) 0.157(18) 0.076(7) 0.037(9) -0.004(5) -0.002(7)
C17B 0.050(3) 0.059(3) 0.111(5) 0.026(3) -0.011(3) 0.004(2)

loop_
_atom_type_symbol
_atom_type_description
_atom_type_scat_dispersion_real
_atom_type_scat_dispersion_imag
_atom_type_scat_source
C C 0.0033 0.0016 'International Tables Vol C Tables 4.2.6.8 and 6.1.1.4'
H H 0 0 'International Tables Vol C Tables 4.2.6.8 and 6.1.1.4'
O O 0.0106 0.006 'International Tables Vol C Tables 4.2.6.8 and 6.1.1.4'

loop_
_geom_angle_atom_site_label_1
_geom_angle_atom_site_label_2
_geom_angle_atom_site_label_3
_geom_angle
C1 O1 O2 109.10(16)
O1 C1 C2 102.25(19)
O1 C1 C5 110.4(2)
C2 C1 C5 105.3(2)
O1 C1 C6 107.27(18)
C2 C1 C6 115.23(19)
C5 C1 C6 115.6(2)
C9 O2 O1 107.81(15)
C3B C2 C1 105.2(5)
C3A C2 C1 105.6(7)
C3A C2 H2A 110.6
C1 C2 H2A 110.6
C3A C2 H2B 110.6
C1 C2 H2B 110.6
H2A C2 H2B 108.7
C3B C2 H2C 110.7
C1 C2 H2C 110.7
C3B C2 H2D 110.7
C1 C2 H2D 110.7
H2C C2 H2D 108.8
C6 O3 H3 107(3)
C4A C3A C2 104.7(10)
C4A C3A H3AA 110.8
C2 C3A H3AA 110.8
C4A C3A H3AB 110.8
C2 C3A H3AB 110.8
H3AA C3A H3AB 108.9
C2 C3B C4B 101.4(7)
C2 C3B H3BA 111.5
C4B C3B H3BA 111.5
C2 C3B H3BB 111.5
C4B C3B H3BB 111.5
H3BA C3B H3BB 109.3
C5 C4A C3A 103.1(10)
C5 C4A H4AA 111.1
C3A C4A H4AA 111.1
C5 C4A H4AB 111.1
C3A C4A H4AB 111.2
H4AA C4A H4AB 109.1
C5 C4B C3B 104.5(7)
C5 C4B H4BA 110.9
C3B C4B H4BA 110.9
C5 C4B H4BB 110.9
C3B C4B H4BB 110.9
H4BA C4B H4BB 108.9
C9 O4 H4 109(2)
C4A C5 C1 103.4(5)
C4B C5 C1 106.6(4)
C4A C5 H5A 111.1
C1 C5 H5A 111.1
C4A C5 H5B 111.1
C1 C5 H5B 111.1
H5A C5 H5B 109
C4B C5 H5C 110.4
C1 C5 H5C 110.4
C4B C5 H5D 110.4
C1 C5 H5D 110.4
H5C C5 H5D 108.6
C14 O5 O6 108.57(16)
C22 O6 O5 108.62(16)
O3 C6 C8 108.92(19)
O3 C6 C7 109.6(2)
C8 C6 C7 110.6(2)
O3 C6 C1 104.62(18)
C8 C6 C1 109.24(18)
C7 C6 C1 113.7(2)
C6 C7 H7A 109.5
C6 C7 H7B 109.5
H7A C7 H7B 109.5
C6 C7 H7C 109.5
H7A C7 H7C 109.5
H7B C7 H7C 109.5
C19 O7 H7 110(2)
C22 O8 H8 109(4)
C6 C8 C9 114.13(19)
C6 C8 H8A 108.7
C9 C8 H8A 108.7
C6 C8 H8B 108.7
C9 C8 H8B 108.7
H8A C8 H8B 107.6
C26 C24 C25 109.9(3)
C26 C24 C23 109.9(3)
C25 C24 C23 113.2(3)
C26 C24 H24 107.9
C25 C24 H24 107.9
C23 C24 H24 107.9
C24 C25 H25A 109.5
C24 C25 H25B 109.5
H25A C25 H25B 109.5
C24 C25 H25C 109.5
H25A C25 H25C 109.5
H25B C25 H25C 109.5
C24 C26 H26A 109.5
C24 C26 H26B 109.5
H26A C26 H26B 109.5
C24 C26 H26C 109.5
H26A C26 H26C 109.5
H26B C26 H26C 109.5
C22 C23 C24 116.9(2)
C22 C23 H23A 108.1
C24 C23 H23A 108.1
C22 C23 H23B 108.1
C24 C23 H23B 108.1
H23A C23 H23B 107.3
O8 C22 O6 110.4(2)
O8 C22 C23 110.3(2)
O6 C22 C23 100.44(19)
O8 C22 C21 112.6(2)
O6 C22 C21 106.98(19)
C23 C22 C21 115.4(2)
C22 C21 C19 112.60(19)
C22 C21 H21A 109.1
C19 C21 H21A 109.1
C22 C21 H21B 109.1
C19 C21 H21B 109.1
H21A C21 H21B 107.8
C19 C20 H20A 109.5
C19 C20 H20B 109.5
H20A C20 H20B 109.5
C19 C20 H20C 109.5
H20A C20 H20C 109.5
H20B C20 H20C 109.5
O7 C19 C20 109.9(2)
O7 C19 C21 108.7(2)
C20 C19 C21 110.3(2)
O7 C19 C14 105.10(19)
C20 C19 C14 113.2(2)
C21 C19 C14 109.46(18)
C17B C18 C14 103.4(3)
C17A C18 C14 106.5(5)
C17A C18 H18A 110.4
C14 C18 H18A 110.4
C17A C18 H18B 110.4
C14 C18 H18B 110.4
H18A C18 H18B 108.6
C17B C18 H18C 111.1
C14 C18 H18C 111.1
C17B C18 H18D 111.1
C14 C18 H18D 111.1
H18C C18 H18D 109
O4 C9 O2 109.47(19)
O4 C9 C8 112.4(2)
O2 C9 C8 107.28(19)
O4 C9 C10 111.1(2)
O2 C9 C10 103.6(2)
C8 C9 C10 112.5(2)
C11 C10 C9 117.9(2)
C11 C10 H10A 107.8
C9 C10 H10A 107.8
C11 C10 H10B 107.8
C9 C10 H10B 107.8
H10A C10 H10B 107.2
C13 C11 C10 111.8(3)
C13 C11 C12 108.1(3)
C10 C11 C12 109.5(3)
C13 C11 H11 109.1
C10 C11 H11 109.1
C12 C11 H11 109.1
C11 C12 H12A 109.5
C11 C12 H12B 109.5
H12A C12 H12B 109.5
C11 C12 H12C 109.5
H12A C12 H12C 109.5
H12B C12 H12C 109.5
C11 C13 H13A 109.5
C11 C13 H13B 109.5
H13A C13 H13B 109.5
C11 C13 H13C 109.5
H13A C13 H13C 109.5
H13B C13 H13C 109.5
C16 C15 C14 106.3(2)
C16 C15 H15A 110.5
C14 C15 H15A 110.5
C16 C15 H15B 110.5
C14 C15 H15B 110.5
H15A C15 H15B 108.7
O5 C14 C15 102.69(19)
O5 C14 C19 106.87(18)
C15 C14 C19 114.4(2)
O5 C14 C18 111.1(2)
C15 C14 C18 105.5(2)
C19 C14 C18 115.6(2)
C17A C16 C15 109.8(5)
C17B C16 C15 104.4(3)
C17A C16 H16A 109.7
C15 C16 H16A 109.7
C17A C16 H16B 109.7
C15 C16 H16B 109.7
H16A C16 H16B 108.2
C17B C16 H16C 110.9
C15 C16 H16C 110.9
C17B C16 H16D 110.9
C15 C16 H16D 110.9
H16C C16 H16D 108.9
C16 C17A C18 106.9(7)
C16 C17A H17A 110.3
C18 C17A H17A 110.3
C16 C17A H17B 110.3
C18 C17A H17B 110.3
H17A C17A H17B 108.6
C16 C17B C18 104.7(4)
C16 C17B H17C 110.8
C18 C17B H17C 110.8
C16 C17B H17D 110.8
C18 C17B H17D 110.8
H17C C17B H17D 108.9

loop_
_geom_bond_atom_site_label_1
_geom_bond_atom_site_label_2
_geom_bond_distance
O1 C1 1.448(3)
O1 O2 1.469(2)
C1 C2 1.530(3)
C1 C5 1.537(3)
C1 C6 1.537(3)
O2 C9 1.453(3)
C2 C3B 1.528(10)
C2 C3A 1.519(15)
C2 H2A 0.97
C2 H2B 0.97
C2 H2C 0.97
C2 H2D 0.97
O3 C6 1.455(3)
O3 H3 0.76(4)
C3A C4A 1.520(15)
C3A H3AA 0.97
C3A H3AB 0.97
C3B C4B 1.546(12)
C3B H3BA 0.97
C3B H3BB 0.97
C4A C5 1.482(10)
C4A H4AA 0.97
C4A H4AB 0.97
C4B C5 1.529(8)
C4B H4BA 0.97
C4B H4BB 0.97
O4 C9 1.396(3)
O4 H4 0.85(3)
C5 H5A 0.97
C5 H5B 0.97
C5 H5C 0.97
C5 H5D 0.97
O5 C14 1.452(3)
O5 O6 1.463(2)
O6 C22 1.458(3)
C6 C8 1.515(3)
C6 C7 1.525(3)
C7 H7A 0.96
C7 H7B 0.96
C7 H7C 0.96
O7 C19 1.440(3)
O7 H7 0.76(4)
O8 C22 1.390(3)
O8 H8 0.82(5)
C8 C9 1.519(3)
C8 H8A 0.97
C8 H8B 0.97
C24 C26 1.508(5)
C24 C25 1.517(4)
C24 C23 1.527(4)
C24 H24 0.98
C25 H25A 0.96
C25 H25B 0.96
C25 H25C 0.96
C26 H26A 0.96
C26 H26B 0.96
C26 H26C 0.96
C23 C22 1.522(4)
C23 H23A 0.97
C23 H23B 0.97
C22 C21 1.524(3)
C21 C19 1.528(3)
C21 H21A 0.97
C21 H21B 0.97
C20 C19 1.520(3)
C20 H20A 0.96
C20 H20B 0.96
C20 H20C 0.96
C19 C14 1.540(3)
C18 C17B 1.496(6)
C18 C17A 1.520(11)
C18 C14 1.543(3)
C18 H18A 0.97
C18 H18B 0.97
C18 H18C 0.97
C18 H18D 0.97
C9 C10 1.523(3)
C10 C11 1.509(4)
C10 H10A 0.97
C10 H10B 0.97
C11 C13 1.502(5)
C11 C12 1.527(5)
C11 H11 0.98
C12 H12A 0.96
C12 H12B 0.96
C12 H12C 0.96
C13 H13A 0.96
C13 H13B 0.96
C13 H13C 0.96
C15 C16 1.515(4)
C15 C14 1.528(4)
C15 H15A 0.97
C15 H15B 0.97
C16 C17A 1.423(10)
C16 C17B 1.490(7)
C16 H16A 0.97
C16 H16B 0.97
C16 H16C 0.97
C16 H16D 0.97
C17A H17A 0.97
C17A H17B 0.97
C17B H17C 0.97
C17B H17D 0.97

loop_
_geom_torsion_atom_site_label_1
_geom_torsion_atom_site_label_2
_geom_torsion_atom_site_label_3
_geom_torsion_atom_site_label_4
_geom_torsion
O2 O1 C1 C2 171.60(16)
O2 O1 C1 C5 60.0(2)
O2 O1 C1 C6 -66.8(2)
C1 O1 O2 C9 73.2(2)
O1 C1 C2 C3B -89.1(5)
C5 C1 C2 C3B 26.3(5)
C6 C1 C2 C3B 154.9(5)
O1 C1 C2 C3A -109.5(9)
C5 C1 C2 C3A 5.9(9)
C6 C1 C2 C3A 134.5(9)
C3B C2 C3A C4A -72(3)
C1 C2 C3A C4A 19.6(16)
C3A C2 C3B C4B 54(3)
C1 C2 C3B C4B -40.1(11)
C2 C3A C4A C5 -38.6(18)
C2 C3B C4B C5 38.7(13)
C3A C4A C5 C4B -58.3(15)
C3A C4A C5 C1 42.0(13)
C3B C4B C5 C4A 64.0(14)
C3B C4B C5 C1 -23.1(12)
O1 C1 C5 C4A 79.8(6)
C2 C1 C5 C4A -29.8(6)
C6 C1 C5 C4A -158.2(5)
O1 C1 C5 C4B 107.9(7)
C2 C1 C5 C4B -1.7(7)
C6 C1 C5 C4B -130.1(7)
C14 O5 O6 C22 -73.2(2)
O1 C1 C6 O3 -62.3(2)
C2 C1 C6 O3 50.7(3)
C5 C1 C6 O3 174.1(2)
O1 C1 C6 C8 54.1(2)
C2 C1 C6 C8 167.2(2)
C5 C1 C6 C8 -69.4(3)
O1 C1 C6 C7 178.14(19)
C2 C1 C6 C7 -68.8(3)
C5 C1 C6 C7 54.6(3)
O3 C6 C8 C9 64.4(2)
C7 C6 C8 C9 -175.1(2)
C1 C6 C8 C9 -49.3(3)
C26 C24 C23 C22 169.7(3)
C25 C24 C23 C22 -67.0(4)
O5 O6 C22 O8 -59.4(2)
O5 O6 C22 C23 -175.76(18)
O5 O6 C22 C21 63.5(2)
C24 C23 C22 O8 80.0(3)
C24 C23 C22 O6 -163.5(3)
C24 C23 C22 C21 -48.9(4)
O8 C22 C21 C19 67.1(3)
O6 C22 C21 C19 -54.4(3)
C23 C22 C21 C19 -165.1(2)
C22 C21 C19 O7 -63.2(2)
C22 C21 C19 C20 176.3(2)
C22 C21 C19 C14 51.1(3)
O1 O2 C9 O4 59.7(2)
O1 O2 C9 C8 -62.5(2)
O1 O2 C9 C10 178.28(17)
C6 C8 C9 O4 -66.8(3)
C6 C8 C9 O2 53.6(3)
C6 C8 C9 C10 166.9(2)
O4 C9 C10 C11 45.8(3)
O2 C9 C10 C11 -71.7(3)
C8 C9 C10 C11 172.8(2)
C9 C10 C11 C13 -86.0(3)
C9 C10 C11 C12 154.3(3)
O6 O5 C14 C15 -172.48(16)
O6 O5 C14 C19 66.8(2)
O6 O5 C14 C18 -60.2(2)
C16 C15 C14 O5 115.9(3)
C16 C15 C14 C19 -128.7(3)
C16 C15 C14 C18 -0.5(3)
O7 C19 C14 O5 60.8(2)
C20 C19 C14 O5 -179.3(2)
C21 C19 C14 O5 -55.8(2)
O7 C19 C14 C15 -52.2(3)
C20 C19 C14 C15 67.8(3)
C21 C19 C14 C15 -168.7(2)
O7 C19 C14 C18 -175.0(2)
C20 C19 C14 C18 -55.1(3)
C21 C19 C14 C18 68.4(3)
C17B C18 C14 O5 -87.0(4)
C17A C18 C14 O5 -123.1(11)
C17B C18 C14 C15 23.5(4)
C17A C18 C14 C15 -12.6(11)
C17B C18 C14 C19 151.0(4)
C17A C18 C14 C19 114.9(11)
C14 C15 C16 C17A 14.5(13)
C14 C15 C16 C17B -22.9(4)
C17B C16 C17A C18 64.9(12)
C15 C16 C17A C18 -22.6(19)
C17B C18 C17A C16 -68.1(11)
C14 C18 C17A C16 21.8(19)
C17A C16 C17B C18 -65.4(8)
C15 C16 C17B C18 38.5(6)
C17A C18 C17B C16 61.3(8)
C14 C18 C17B C16 -38.4(6)
